data_4338206
loop_
_publ_author_name
'Williams, Valerie A.'
'Wolczanski, Peter T.'
'Sutter, J\"org'
'Meyer, Karsten'
'Lobkovsky, Emil B.'
'Cundari, Thomas R.'

_publ_section_title
;
 Iron Complexes Derived from {nacnac-(CH2py)2}(-) and
 {nacnac-(CH2py)(CHpy)}(n) Ligands: Stabilization of Iron(II) via Redox
 Noninnocence.
;
_journal_issue 9
_journal_name_full 'Inorganic chemistry'
_journal_page_first 4459
_journal_page_last 4474
_journal_paper_doi 10.1021/ic5001123
_journal_volume 53
_journal_year 2014
_chemical_formula_moiety 'C23 H36 Fe N4 P2, F6 P'
_chemical_formula_sum 'C23 H36 F6 Fe N4 P3'
_chemical_formula_weight 631.32
_chemical_name_systematic
; 
 ? 
;
_space_group_IT_number 18
_symmetry_cell_setting orthorhombic
_symmetry_space_group_name_Hall 'P 2 2ab'
_symmetry_space_group_name_H-M 'P 21 21 2'
_atom_sites_solution_hydrogens mixed
_atom_sites_solution_primary direct
_atom_sites_solution_secondary difmap
_audit_creation_method SHELXL-97
_cell_angle_alpha 90.00
_cell_angle_beta 90.00
_cell_angle_gamma 90.00
_cell_formula_units_Z 8
_cell_length_a 17.6532(14)
_cell_length_b 35.819(3)
_cell_length_c 8.8940(7)
_cell_measurement_reflns_used 9955
_cell_measurement_temperature 183(2)
_cell_measurement_theta_max 23.52
_cell_measurement_theta_min 2.36
_cell_volume 5623.9(8)
_computing_cell_refinement 'Bruker SAINT+'
_computing_data_collection 'Bruker APEX2'
_computing_data_reduction 'Bruker SAINT+'
_computing_molecular_graphics 'Bruker SHELXTL'
_computing_publication_material 'Bruker SHELXTL'
_computing_structure_refinement 'SHELXL-97 (Sheldrick, 1997)'
_computing_structure_solution 'SHELXS-97 (Sheldrick, 1990)'
_diffrn_ambient_temperature 183(2)
_diffrn_measured_fraction_theta_full 1.000
_diffrn_measured_fraction_theta_max 1.000
_diffrn_measurement_device_type 'Bruker X8 APEX II diffractometer'
_diffrn_measurement_method 'phi and omega scans'
_diffrn_radiation_monochromator graphite
_diffrn_radiation_source 'fine-focus sealed tube'
_diffrn_radiation_type MoK\a
_diffrn_radiation_wavelength 0.71073
_diffrn_reflns_av_R_equivalents 0.0583
_diffrn_reflns_av_sigmaI/netI 0.0534
_diffrn_reflns_limit_h_max 19
_diffrn_reflns_limit_h_min -19
_diffrn_reflns_limit_k_max 40
_diffrn_reflns_limit_k_min -38
_diffrn_reflns_limit_l_max 9
_diffrn_reflns_limit_l_min -9
_diffrn_reflns_number 50336
_diffrn_reflns_theta_full 23.53
_diffrn_reflns_theta_max 23.53
_diffrn_reflns_theta_min 1.29
_diffrn_standards_number 0
_exptl_absorpt_coefficient_mu 0.767
_exptl_absorpt_correction_T_max 0.9811
_exptl_absorpt_correction_T_min 0.8617
_exptl_absorpt_correction_type multi-scan
_exptl_absorpt_process_details SADABS
_exptl_crystal_colour 'dark brown'
_exptl_crystal_density_diffrn 1.491
_exptl_crystal_density_method 'not measured'
_exptl_crystal_description plate
_exptl_crystal_F_000 2616
_exptl_crystal_size_max 0.20
_exptl_crystal_size_mid 0.15
_exptl_crystal_size_min 0.03
_refine_diff_density_max 0.525
_refine_diff_density_min -0.412
_refine_diff_density_rms 0.061
_refine_ls_abs_structure_details 'Flack H D (1983), Acta Cryst. A39, 876-881'
_refine_ls_abs_structure_Flack -0.005(18)
_refine_ls_extinction_method none
_refine_ls_goodness_of_fit_ref 1.012
_refine_ls_hydrogen_treatment mixed
_refine_ls_matrix_type full
_refine_ls_number_parameters 694
_refine_ls_number_reflns 8329
_refine_ls_number_restraints 0
_refine_ls_restrained_S_all 1.012
_refine_ls_R_factor_all 0.0613
_refine_ls_R_factor_gt 0.0437
_refine_ls_shift/su_max 0.015
_refine_ls_shift/su_mean 0.000
_refine_ls_structure_factor_coef Fsqd
_refine_ls_weighting_details 'calc w=1/[\s^2^(Fo^2^)+(0.0501P)^2^+4.5442P] where P=(Fo^2^+2Fc^2^)/3'
_refine_ls_weighting_scheme calc
_refine_ls_wR_factor_gt 0.0956
_refine_ls_wR_factor_ref 0.1039
_reflns_number_gt 6833
_reflns_number_total 8329
_reflns_threshold_expression >2sigma(I)
_cod_data_source_file ic5001123_si_002.cif
_cod_data_source_block vw19_[{nn(PM)(PI)}Fe(PMe3)2]PF6
_cod_depositor_comments
;
The following automatic conversions were performed:

'_symmetry_cell_setting' value 'Orthorhombic' changed to
'orthorhombic' according to
/usr/data/users/saulius/crontab/automatic-downloads/rss-feeds/ACS/lib/dictionaries/cif_core.dic
dictionary named 'cif_core.dic' version 2.4.2 from 2011-04-26.

Automatic conversion script
Id: cif_fix_values 2281 2013-09-26 08:29:07Z andrius 

 Adding full bibliography for 4338204--4338207.cif.
;
_cod_original_sg_symbol_H-M P2(1)2(1)2
_cod_database_code 4338206

loop_
_symmetry_equiv_pos_as_xyz
'x, y, z'
'-x, -y, z'
'-x+1/2, y+1/2, -z'
'x+1/2, -y+1/2, -z'

loop_
_atom_site_label
_atom_site_type_symbol
_atom_site_fract_x
_atom_site_fract_y
_atom_site_fract_z
_atom_site_U_iso_or_equiv
_atom_site_adp_type
_atom_site_occupancy
_atom_site_symmetry_multiplicity
_atom_site_calc_flag
_atom_site_refinement_flags
Fe1 Fe -0.21658(4) 0.880775(18) 0.06574(8) 0.02637(18) Uani 1 1 d .
Fe2 Fe 0.26295(4) 0.865733(18) 0.05244(8) 0.02643(18) Uani 1 1 d .
P1 P -0.13770(8) 0.91653(4) 0.20875(16) 0.0353(4) Uani 1 1 d .
P2 P -0.29903(7) 0.84596(4) -0.07128(15) 0.0304(3) Uani 1 1 d .
P3 P 0.34180(8) 0.82861(4) 0.18996(17) 0.0358(4) Uani 1 1 d .
P4 P 0.18581(7) 0.90408(4) -0.08118(15) 0.0296(3) Uani 1 1 d .
P5 P 0.01469(8) 0.73426(4) -0.60926(16) 0.0349(4) Uani 1 1 d .
P6 P 0.5000 1.0000 0.4075(3) 0.0512(6) Uani 1 2 d S
P7 P 0.0000 1.0000 0.6356(3) 0.0538(7) Uani 1 2 d S
F1 F 0.0382(2) 0.69255(10) -0.6156(7) 0.1082(19) Uani 1 1 d .
F2 F 0.0278(3) 0.73888(16) -0.7824(4) 0.1085(18) Uani 1 1 d .
F3 F -0.0100(2) 0.77634(10) -0.6012(6) 0.0943(15) Uani 1 1 d .
F4 F 0.0011(2) 0.73071(13) -0.4342(4) 0.0913(14) Uani 1 1 d .
F5 F -0.07053(19) 0.72243(11) -0.6394(4) 0.0699(11) Uani 1 1 d .
F6 F 0.09981(17) 0.74643(10) -0.5780(5) 0.0692(10) Uani 1 1 d .
F7 F 0.5000 1.0000 0.2443(11) 0.261(9) Uani 1 2 d S
F8 F 0.5000 1.0000 0.5638(11) 0.279(10) Uani 1 2 d S
F9 F 0.4212(3) 1.01120(13) 0.3969(15) 0.237(6) Uani 1 1 d .
F10 F 0.5256(2) 1.04211(9) 0.4068(6) 0.0904(15) Uani 1 1 d .
F11 F -0.0395(5) 0.96341(19) 0.6304(12) 0.227(4) Uani 1 1 d .
F12 F 0.0000 1.0000 0.4691(8) 0.190(5) Uani 1 2 d S
F13 F 0.0000 1.0000 0.8049(9) 0.219(6) Uani 1 2 d S
F14 F 0.0768(3) 0.9808(2) 0.6418(8) 0.171(3) Uani 1 1 d .
N1 N -0.1348(2) 0.85770(11) -0.0615(5) 0.0303(10) Uani 1 1 d .
N2 N -0.1932(2) 0.83827(11) 0.1938(4) 0.0276(10) Uani 1 1 d .
N3 N -0.3023(2) 0.89620(11) 0.1870(5) 0.0314(10) Uani 1 1 d .
N4 N -0.2428(2) 0.92652(10) -0.0510(5) 0.0293(9) Uani 1 1 d .
N5 N 0.3547(2) 0.88202(11) -0.0620(5) 0.0306(10) Uani 1 1 d .
N6 N 0.2887(2) 0.90842(11) 0.1762(4) 0.0273(10) Uani 1 1 d .
N7 N 0.1791(2) 0.85076(11) 0.1803(4) 0.0271(10) Uani 1 1 d .
N8 N 0.2241(2) 0.82402(10) -0.0755(4) 0.0300(10) Uani 1 1 d .
C1 C -0.2032(3) 0.79599(13) 0.4126(6) 0.0380(13) Uani 1 1 d .
H1A H -0.1932 0.7744 0.3481 0.057 Uiso 1 1 calc R
H1B H -0.2418 0.7894 0.4873 0.057 Uiso 1 1 calc R
H1C H -0.1565 0.8033 0.4642 0.057 Uiso 1 1 calc R
C2 C -0.2313(3) 0.82813(13) 0.3176(5) 0.0298(12) Uani 1 1 d .
C3 C -0.2962(3) 0.84680(14) 0.3669(5) 0.0335(13) Uani 1 1 d .
H3A H -0.3207 0.8363 0.4521 0.040 Uiso 1 1 calc R
C4 C -0.3294(3) 0.87869(15) 0.3075(5) 0.0321(13) Uani 1 1 d .
C5 C -0.3995(3) 0.89340(17) 0.3850(6) 0.0461(15) Uani 1 1 d .
H5A H -0.3890 0.9182 0.4262 0.069 Uiso 1 1 calc R
H5B H -0.4137 0.8765 0.4668 0.069 Uiso 1 1 calc R
H5C H -0.4411 0.8950 0.3124 0.069 Uiso 1 1 calc R
C6 C -0.1268(3) 0.81974(14) 0.1565(5) 0.0340(13) Uani 1 1 d .
H6A H -0.1012 0.8032 0.2228 0.041 Uiso 1 1 calc R
C7 C -0.1005(3) 0.82816(14) 0.0067(5) 0.0267(12) Uani 1 1 d .
C8 C -0.0489(3) 0.80630(14) -0.0687(7) 0.0371(13) Uani 1 1 d .
H8A H -0.0250 0.7863 -0.0170 0.045 Uiso 1 1 calc R
C9 C -0.0314(3) 0.81247(16) -0.2136(7) 0.0424(15) Uani 1 1 d .
H9A H 0.0042 0.7971 -0.2646 0.051 Uiso 1 1 calc R
C10 C -0.0665(3) 0.84166(16) -0.2860(6) 0.0383(14) Uani 1 1 d .
H10A H -0.0562 0.8466 -0.3889 0.046 Uiso 1 1 calc R
C11 C -0.1167(3) 0.86349(15) -0.2075(6) 0.0341(13) Uani 1 1 d .
H11A H -0.1401 0.8838 -0.2584 0.041 Uiso 1 1 calc R
C12 C -0.3432(3) 0.92631(14) 0.1280(6) 0.0367(14) Uani 1 1 d .
H12A H -0.3465 0.9462 0.2052 0.044 Uiso 1 1 calc R
H12B H -0.3955 0.9179 0.1053 0.044 Uiso 1 1 calc R
C13 C -0.3098(3) 0.94194(14) -0.0082(6) 0.0321(13) Uani 1 1 d .
C14 C -0.3433(3) 0.97074(14) -0.0894(7) 0.0460(16) Uani 1 1 d .
H14A H -0.3906 0.9807 -0.0581 0.055 Uiso 1 1 calc R
C15 C -0.3083(4) 0.98459(16) -0.2137(7) 0.0500(16) Uani 1 1 d .
H15A H -0.3328 1.0027 -0.2748 0.060 Uiso 1 1 calc R
C16 C -0.2369(4) 0.97201(15) -0.2497(7) 0.0502(16) Uani 1 1 d .
H16A H -0.2093 0.9828 -0.3305 0.060 Uiso 1 1 calc R
C17 C -0.2064(3) 0.94369(15) -0.1667(6) 0.0398(14) Uani 1 1 d .
H17A H -0.1568 0.9355 -0.1913 0.048 Uiso 1 1 calc R
C18 C -0.1676(4) 0.96383(17) 0.2404(10) 0.089(3) Uani 1 1 d .
H18A H -0.1344 0.9755 0.3151 0.134 Uiso 1 1 calc R
H18B H -0.2199 0.9639 0.2775 0.134 Uiso 1 1 calc R
H18C H -0.1649 0.9778 0.1459 0.134 Uiso 1 1 calc R
C19 C -0.0424(4) 0.9222(3) 0.1486(9) 0.100(3) Uani 1 1 d .
H19A H -0.0417 0.9314 0.0449 0.150 Uiso 1 1 calc R
H19B H -0.0162 0.8981 0.1535 0.150 Uiso 1 1 calc R
H19C H -0.0167 0.9401 0.2143 0.150 Uiso 1 1 calc R
C20 C -0.1263(5) 0.9008(2) 0.3998(7) 0.094(3) Uani 1 1 d .
H20A H -0.1162 0.8739 0.4003 0.141 Uiso 1 1 calc R
H20B H -0.1727 0.9059 0.4565 0.141 Uiso 1 1 calc R
H20C H -0.0837 0.9140 0.4464 0.141 Uiso 1 1 calc R
C21 C -0.2657(3) 0.80027(13) -0.1331(6) 0.0395(14) Uani 1 1 d .
H21A H -0.2537 0.7849 -0.0451 0.059 Uiso 1 1 calc R
H21B H -0.2202 0.8033 -0.1949 0.059 Uiso 1 1 calc R
H21C H -0.3053 0.7880 -0.1925 0.059 Uiso 1 1 calc R
C22 C -0.3893(3) 0.83419(16) 0.0132(6) 0.0436(15) Uani 1 1 d .
H22A H -0.4206 0.8567 0.0207 0.065 Uiso 1 1 calc R
H22B H -0.3808 0.8239 0.1139 0.065 Uiso 1 1 calc R
H22C H -0.4152 0.8156 -0.0492 0.065 Uiso 1 1 calc R
C23 C -0.3299(3) 0.86683(16) -0.2477(6) 0.0428(15) Uani 1 1 d .
H23A H -0.3673 0.8505 -0.2959 0.064 Uiso 1 1 calc R
H23B H -0.2862 0.8699 -0.3145 0.064 Uiso 1 1 calc R
H23C H -0.3528 0.8912 -0.2278 0.064 Uiso 1 1 calc R
C24 C 0.2747(3) 0.95529(14) 0.3755(6) 0.0444(15) Uani 1 1 d .
H24A H 0.3247 0.9520 0.4211 0.067 Uiso 1 1 calc R
H24B H 0.2377 0.9614 0.4539 0.067 Uiso 1 1 calc R
H24C H 0.2767 0.9757 0.3020 0.067 Uiso 1 1 calc R
C25 C 0.2516(3) 0.92000(14) 0.2984(5) 0.0325(12) Uani 1 1 d .
C26 C 0.1897(3) 0.90076(15) 0.3549(6) 0.0360(13) Uani 1 1 d .
H26A H 0.1669 0.9117 0.4411 0.043 Uiso 1 1 calc R
C27 C 0.1560(3) 0.86813(15) 0.3054(5) 0.0305(12) Uani 1 1 d .
C28 C 0.0927(3) 0.85182(16) 0.3971(6) 0.0422(15) Uani 1 1 d .
H28A H 0.0495 0.8463 0.3314 0.063 Uiso 1 1 calc R
H28B H 0.0772 0.8697 0.4744 0.063 Uiso 1 1 calc R
H28C H 0.1100 0.8287 0.4452 0.063 Uiso 1 1 calc R
C29 C 0.3471(3) 0.93097(17) 0.1182(7) 0.0395(14) Uani 1 1 d .
C30 C 0.3828(3) 0.91516(14) -0.0136(6) 0.0325(13) Uani 1 1 d .
C31 C 0.4433(3) 0.93272(16) -0.0866(7) 0.0463(16) Uani 1 1 d .
H31A H 0.4618 0.9560 -0.0507 0.056 Uiso 1 1 calc R
C32 C 0.4757(3) 0.91629(18) -0.2099(7) 0.0490(16) Uani 1 1 d .
H32A H 0.5146 0.9287 -0.2643 0.059 Uiso 1 1 calc R
C33 C 0.4508(3) 0.88160(17) -0.2533(7) 0.0467(15) Uani 1 1 d .
H33A H 0.4741 0.8691 -0.3354 0.056 Uiso 1 1 calc R
C34 C 0.3922(3) 0.86510(16) -0.1773(6) 0.0384(14) Uani 1 1 d .
H34A H 0.3769 0.8407 -0.2064 0.046 Uiso 1 1 calc R
C35 C 0.1472(3) 0.81610(14) 0.1425(6) 0.0352(13) Uani 1 1 d .
H35A H 0.1139 0.8027 0.2066 0.042 Uiso 1 1 calc R
C36 C 0.1705(3) 0.80297(14) -0.0043(6) 0.0294(12) Uani 1 1 d .
C37 C 0.1378(3) 0.77194(13) -0.0725(6) 0.0320(12) Uani 1 1 d .
H37A H 0.1035 0.7568 -0.0174 0.038 Uiso 1 1 calc R
C38 C 0.1549(3) 0.76310(14) -0.2189(6) 0.0377(14) Uani 1 1 d .
H38A H 0.1337 0.7418 -0.2664 0.045 Uiso 1 1 calc R
C39 C 0.2036(3) 0.78621(14) -0.2934(6) 0.0367(13) Uani 1 1 d .
H39A H 0.2144 0.7819 -0.3966 0.044 Uiso 1 1 calc R
C40 C 0.2371(3) 0.81557(14) -0.2208(6) 0.0358(13) Uani 1 1 d .
H40A H 0.2714 0.8308 -0.2758 0.043 Uiso 1 1 calc R
C41 C 0.3045(4) 0.8076(3) 0.3549(9) 0.131(4) Uani 1 1 d .
H41A H 0.3426 0.7911 0.3992 0.197 Uiso 1 1 calc R
H41B H 0.2592 0.7931 0.3291 0.197 Uiso 1 1 calc R
H41C H 0.2910 0.8271 0.4275 0.197 Uiso 1 1 calc R
C42 C 0.3815(5) 0.7884(2) 0.0950(10) 0.101(3) Uani 1 1 d .
H42A H 0.4135 0.7968 0.0116 0.151 Uiso 1 1 calc R
H42B H 0.3404 0.7728 0.0560 0.151 Uiso 1 1 calc R
H42C H 0.4121 0.7739 0.1662 0.151 Uiso 1 1 calc R
C43 C 0.4265(4) 0.85090(19) 0.2552(9) 0.076(2) Uani 1 1 d .
H43A H 0.4132 0.8725 0.3175 0.113 Uiso 1 1 calc R
H43B H 0.4565 0.8593 0.1688 0.113 Uiso 1 1 calc R
H43C H 0.4562 0.8332 0.3149 0.113 Uiso 1 1 calc R
C44 C 0.2257(3) 0.92173(15) -0.2547(5) 0.0421(14) Uani 1 1 d .
H44A H 0.1904 0.9396 -0.3004 0.063 Uiso 1 1 calc R
H44B H 0.2344 0.9009 -0.3242 0.063 Uiso 1 1 calc R
H44C H 0.2739 0.9343 -0.2335 0.063 Uiso 1 1 calc R
C45 C 0.1542(3) 0.94649(14) 0.0082(6) 0.0428(15) Uani 1 1 d .
H45A H 0.1982 0.9616 0.0365 0.064 Uiso 1 1 calc R
H45B H 0.1249 0.9403 0.0984 0.064 Uiso 1 1 calc R
H45C H 0.1223 0.9606 -0.0618 0.064 Uiso 1 1 calc R
C46 C 0.0978(3) 0.88396(15) -0.1454(6) 0.0422(14) Uani 1 1 d .
H46A H 0.0678 0.9031 -0.1972 0.063 Uiso 1 1 calc R
H46B H 0.0692 0.8745 -0.0590 0.063 Uiso 1 1 calc R
H46C H 0.1085 0.8634 -0.2149 0.063 Uiso 1 1 calc R
H29B H 0.383(3) 0.9371(16) 0.190(7) 0.061(19) Uiso 1 1 d .
H29A H 0.329(3) 0.9583(17) 0.096(7) 0.066(19) Uiso 1 1 d .

loop_
_atom_site_aniso_label
_atom_site_aniso_U_11
_atom_site_aniso_U_22
_atom_site_aniso_U_33
_atom_site_aniso_U_23
_atom_site_aniso_U_13
_atom_site_aniso_U_12
Fe1 0.0256(4) 0.0288(4) 0.0247(4) 0.0003(3) -0.0005(3) 0.0022(3)
Fe2 0.0255(4) 0.0298(4) 0.0240(4) 0.0012(3) 0.0012(3) -0.0032(3)
P1 0.0345(8) 0.0353(9) 0.0359(8) -0.0020(7) -0.0049(7) 0.0001(7)
P2 0.0279(7) 0.0364(8) 0.0270(7) -0.0009(6) 0.0003(6) -0.0002(6)
P3 0.0290(8) 0.0372(9) 0.0413(9) 0.0115(7) -0.0024(7) -0.0019(7)
P4 0.0325(8) 0.0300(8) 0.0264(7) -0.0001(6) -0.0052(6) -0.0028(6)
P5 0.0346(8) 0.0372(9) 0.0330(8) 0.0010(6) 0.0060(6) -0.0034(7)
P6 0.0384(14) 0.0398(14) 0.075(2) 0.000 0.000 0.0004(11)
P7 0.0371(14) 0.0683(18) 0.0560(17) 0.000 0.000 -0.0051(13)
F1 0.088(3) 0.038(2) 0.199(6) -0.021(3) -0.002(3) 0.011(2)
F2 0.097(3) 0.194(5) 0.034(2) 0.002(3) 0.016(2) -0.050(3)
F3 0.070(3) 0.038(2) 0.175(5) 0.010(3) -0.004(3) 0.003(2)
F4 0.101(3) 0.131(4) 0.043(2) 0.008(2) 0.014(2) -0.038(3)
F5 0.037(2) 0.085(3) 0.087(3) -0.008(2) 0.0014(18) -0.0224(19)
F6 0.0382(19) 0.081(3) 0.088(3) 0.007(2) -0.012(2) -0.0046(19)
F7 0.49(3) 0.211(12) 0.084(7) 0.000 0.000 -0.171(15)
F8 0.60(3) 0.146(9) 0.087(7) 0.000 0.000 -0.163(14)
F9 0.050(3) 0.059(3) 0.602(19) 0.072(7) -0.056(6) -0.007(2)
F10 0.054(2) 0.037(2) 0.180(5) -0.008(3) 0.024(3) -0.0014(18)
F11 0.220(8) 0.126(5) 0.337(12) -0.066(6) 0.000(8) -0.098(6)
F12 0.150(8) 0.369(16) 0.051(5) 0.000 0.000 0.031(9)
F13 0.289(14) 0.296(14) 0.071(6) 0.000 0.000 0.052(12)
F14 0.087(4) 0.225(7) 0.199(7) -0.009(6) -0.030(4) 0.066(4)
N1 0.028(2) 0.037(3) 0.025(2) -0.002(2) 0.002(2) -0.0056(19)
N2 0.030(2) 0.029(2) 0.023(2) 0.0012(19) -0.0026(19) 0.001(2)
N3 0.031(2) 0.034(3) 0.030(2) 0.000(2) 0.000(2) 0.001(2)
N4 0.027(2) 0.031(2) 0.030(2) -0.004(2) -0.001(2) -0.0037(19)
N5 0.033(2) 0.033(2) 0.026(2) 0.003(2) 0.000(2) 0.003(2)
N6 0.023(2) 0.032(2) 0.026(2) 0.0082(19) -0.0055(19) -0.006(2)
N7 0.027(2) 0.028(2) 0.026(2) 0.0032(19) -0.0043(19) -0.0028(19)
N8 0.032(2) 0.028(2) 0.030(2) 0.0032(19) 0.006(2) 0.0001(19)
C1 0.050(3) 0.032(3) 0.031(3) 0.006(2) -0.004(3) 0.004(3)
C2 0.036(3) 0.026(3) 0.027(3) 0.000(2) -0.002(2) 0.001(3)
C3 0.035(3) 0.043(3) 0.023(3) 0.004(2) 0.009(2) 0.005(3)
C4 0.032(3) 0.041(3) 0.023(3) -0.007(3) 0.005(2) 0.003(3)
C5 0.029(3) 0.065(4) 0.044(4) 0.002(3) 0.009(3) 0.011(3)
C6 0.039(3) 0.032(3) 0.031(3) 0.003(2) 0.005(3) 0.013(3)
C7 0.021(3) 0.028(3) 0.031(3) -0.003(2) -0.003(2) 0.005(2)
C8 0.025(3) 0.041(3) 0.046(4) -0.004(3) -0.005(3) 0.006(2)
C9 0.032(3) 0.047(4) 0.048(4) -0.011(3) 0.004(3) 0.000(3)
C10 0.033(3) 0.057(4) 0.024(3) -0.003(3) 0.010(3) -0.008(3)
C11 0.037(3) 0.033(3) 0.032(3) -0.001(3) 0.002(3) 0.002(3)
C12 0.037(3) 0.033(3) 0.040(3) -0.006(3) -0.004(3) 0.001(3)
C13 0.031(3) 0.029(3) 0.036(3) 0.000(2) -0.007(2) -0.001(3)
C14 0.038(3) 0.031(3) 0.069(4) 0.002(3) -0.014(3) 0.005(3)
C15 0.055(4) 0.036(4) 0.060(4) 0.018(3) -0.020(3) -0.005(3)
C16 0.068(5) 0.035(4) 0.047(4) 0.010(3) -0.002(3) -0.007(3)
C17 0.043(4) 0.037(3) 0.040(3) 0.002(3) -0.007(3) -0.011(3)
C18 0.095(6) 0.043(4) 0.130(7) -0.030(4) -0.055(6) 0.017(4)
C19 0.053(5) 0.147(8) 0.099(6) -0.042(6) 0.009(4) -0.045(5)
C20 0.142(8) 0.085(6) 0.056(5) 0.013(4) -0.043(5) -0.035(5)
C21 0.036(3) 0.031(3) 0.052(3) -0.004(3) 0.004(3) -0.004(3)
C22 0.039(3) 0.054(4) 0.038(3) -0.007(3) 0.005(3) -0.012(3)
C23 0.041(4) 0.054(4) 0.034(3) 0.004(3) -0.014(3) -0.008(3)
C24 0.058(4) 0.041(3) 0.034(3) -0.007(3) -0.002(3) -0.014(3)
C25 0.038(3) 0.040(3) 0.019(3) 0.002(2) -0.006(2) 0.000(3)
C26 0.038(3) 0.045(3) 0.025(3) -0.005(2) 0.004(2) -0.006(3)
C27 0.024(3) 0.046(3) 0.022(3) -0.004(3) -0.001(2) -0.004(3)
C28 0.037(3) 0.062(4) 0.028(3) -0.007(3) 0.007(2) -0.012(3)
C29 0.030(3) 0.045(4) 0.043(4) -0.006(3) 0.002(3) 0.000(3)
C30 0.030(3) 0.031(3) 0.036(3) 0.008(2) 0.001(2) 0.001(3)
C31 0.032(3) 0.039(3) 0.068(4) 0.014(3) 0.005(3) -0.004(3)
C32 0.027(3) 0.054(4) 0.066(4) 0.016(3) 0.019(3) 0.007(3)
C33 0.039(4) 0.054(4) 0.048(4) -0.002(3) 0.012(3) 0.007(3)
C34 0.039(3) 0.039(3) 0.038(3) 0.003(3) 0.008(3) 0.009(3)
C35 0.040(3) 0.037(3) 0.028(3) -0.003(2) 0.002(2) -0.013(3)
C36 0.024(3) 0.028(3) 0.037(3) 0.006(2) -0.001(2) 0.002(2)
C37 0.033(3) 0.026(3) 0.038(3) 0.003(3) 0.004(3) 0.002(2)
C38 0.039(3) 0.030(3) 0.044(4) -0.006(3) -0.006(3) 0.002(3)
C39 0.046(3) 0.037(3) 0.028(3) -0.004(3) 0.004(3) 0.009(3)
C40 0.039(3) 0.036(3) 0.032(3) 0.001(2) 0.008(3) -0.003(3)
C41 0.058(5) 0.222(11) 0.113(7) 0.129(8) 0.015(5) 0.032(6)
C42 0.115(7) 0.069(5) 0.118(7) -0.010(5) -0.026(6) 0.046(5)
C43 0.056(5) 0.066(5) 0.105(6) 0.014(4) -0.040(4) -0.003(4)
C44 0.051(4) 0.044(3) 0.031(3) 0.008(3) -0.005(3) -0.010(3)
C45 0.045(4) 0.038(3) 0.045(4) -0.003(3) -0.012(3) 0.013(3)
C46 0.044(3) 0.040(3) 0.043(3) 0.000(3) -0.013(3) -0.001(3)

loop_
_atom_type_symbol
_atom_type_description
_atom_type_scat_dispersion_real
_atom_type_scat_dispersion_imag
_atom_type_scat_source
C C 0.0033 0.0016 'International Tables Vol C Tables 4.2.6.8 and 6.1.1.4'
H H 0.0000 0.0000 'International Tables Vol C Tables 4.2.6.8 and 6.1.1.4'
N N 0.0061 0.0033 'International Tables Vol C Tables 4.2.6.8 and 6.1.1.4'
F F 0.0171 0.0103 'International Tables Vol C Tables 4.2.6.8 and 6.1.1.4'
P P 0.1023 0.0942 'International Tables Vol C Tables 4.2.6.8 and 6.1.1.4'
Fe Fe 0.3463 0.8444 'International Tables Vol C Tables 4.2.6.8 and 6.1.1.4'

loop_
_geom_angle_atom_site_label_1
_geom_angle_atom_site_label_2
_geom_angle_atom_site_label_3
_geom_angle
_geom_angle_site_symmetry_1
_geom_angle_site_symmetry_3
N3 Fe1 N2 93.62(17) . .
N3 Fe1 N4 82.78(17) . .
N2 Fe1 N4 175.53(17) . .
N3 Fe1 N1 171.93(16) . .
N2 Fe1 N1 81.69(16) . .
N4 Fe1 N1 102.19(17) . .
N3 Fe1 P2 87.40(13) . .
N2 Fe1 P2 91.17(12) . .
N4 Fe1 P2 91.32(12) . .
N1 Fe1 P2 86.15(11) . .
N3 Fe1 P1 90.37(13) . .
N2 Fe1 P1 89.05(12) . .
N4 Fe1 P1 88.33(12) . .
N1 Fe1 P1 96.08(12) . .
P2 Fe1 P1 177.77(6) . .
N6 Fe2 N7 93.67(17) . .
N6 Fe2 N5 82.48(16) . .
N7 Fe2 N5 174.75(17) . .
N6 Fe2 N8 173.30(16) . .
N7 Fe2 N8 82.24(16) . .
N5 Fe2 N8 101.91(17) . .
N6 Fe2 P4 87.73(12) . .
N7 Fe2 P4 90.94(12) . .
N5 Fe2 P4 92.47(12) . .
N8 Fe2 P4 87.03(12) . .
N6 Fe2 P3 90.71(12) . .
N7 Fe2 P3 89.44(12) . .
N5 Fe2 P3 87.05(12) . .
N8 Fe2 P3 94.54(12) . .
P4 Fe2 P3 178.42(6) . .
C19 P1 C18 102.6(4) . .
C19 P1 C20 102.3(4) . .
C18 P1 C20 100.4(4) . .
C19 P1 Fe1 118.3(3) . .
C18 P1 Fe1 115.9(2) . .
C20 P1 Fe1 114.7(2) . .
C22 P2 C23 101.0(3) . .
C22 P2 C21 101.5(3) . .
C23 P2 C21 101.8(3) . .
C22 P2 Fe1 117.95(18) . .
C23 P2 Fe1 115.37(19) . .
C21 P2 Fe1 116.60(19) . .
C41 P3 C43 103.3(4) . .
C41 P3 C42 101.1(4) . .
C43 P3 C42 100.5(4) . .
C41 P3 Fe2 117.6(2) . .
C43 P3 Fe2 115.0(2) . .
C42 P3 Fe2 116.7(3) . .
C46 P4 C44 101.8(3) . .
C46 P4 C45 102.1(3) . .
C44 P4 C45 101.7(3) . .
C46 P4 Fe2 116.13(19) . .
C44 P4 Fe2 115.1(2) . .
C45 P4 Fe2 117.70(18) . .
F1 P5 F2 91.5(3) . .
F1 P5 F3 179.2(3) . .
F2 P5 F3 89.1(3) . .
F1 P5 F4 89.9(3) . .
F2 P5 F4 178.5(3) . .
F3 P5 F4 89.4(3) . .
F1 P5 F5 89.4(2) . .
F2 P5 F5 90.2(2) . .
F3 P5 F5 90.1(2) . .
F4 P5 F5 90.1(2) . .
F1 P5 F6 91.0(2) . .
F2 P5 F6 90.2(2) . .
F3 P5 F6 89.5(2) . .
F4 P5 F6 89.6(2) . .
F5 P5 F6 179.4(2) . .
F8 P6 F7 180.000(13) . .
F8 P6 F9 93.7(5) . 2_675
F7 P6 F9 86.3(5) . 2_675
F8 P6 F9 93.7(5) . .
F7 P6 F9 86.3(5) . .
F9 P6 F9 172.6(11) 2_675 .
F8 P6 F10 90.2(2) . 2_675
F7 P6 F10 89.8(2) . 2_675
F9 P6 F10 90.6(2) 2_675 2_675
F9 P6 F10 89.4(2) . 2_675
F8 P6 F10 90.2(2) . .
F7 P6 F10 89.8(2) . .
F9 P6 F10 89.4(2) 2_675 .
F9 P6 F10 90.6(2) . .
F10 P6 F10 179.6(5) 2_675 .
F12 P7 F11 88.2(4) . .
F12 P7 F11 88.2(4) . 2_575
F11 P7 F11 176.5(8) . 2_575
F12 P7 F13 180.000(11) . .
F11 P7 F13 91.8(4) . .
F11 P7 F13 91.8(4) 2_575 .
F12 P7 F14 92.1(3) . .
F11 P7 F14 91.2(4) . .
F11 P7 F14 88.9(4) 2_575 .
F13 P7 F14 87.9(3) . .
F12 P7 F14 92.1(3) . 2_575
F11 P7 F14 88.9(4) . 2_575
F11 P7 F14 91.2(4) 2_575 2_575
F13 P7 F14 87.9(3) . 2_575
F14 P7 F14 175.8(6) . 2_575
C11 N1 C7 116.2(4) . .
C11 N1 Fe1 130.2(3) . .
C7 N1 Fe1 112.8(3) . .
C2 N2 C6 119.4(4) . .
C2 N2 Fe1 125.9(3) . .
C6 N2 Fe1 114.4(3) . .
C4 N3 C12 118.6(4) . .
C4 N3 Fe1 126.5(3) . .
C12 N3 Fe1 114.5(3) . .
C13 N4 C17 116.1(4) . .
C13 N4 Fe1 112.9(3) . .
C17 N4 Fe1 131.0(4) . .
C30 N5 C34 116.8(4) . .
C30 N5 Fe2 112.9(3) . .
C34 N5 Fe2 130.2(4) . .
C25 N6 C29 118.6(4) . .
C25 N6 Fe2 126.4(3) . .
C29 N6 Fe2 114.6(3) . .
C27 N7 C35 119.2(4) . .
C27 N7 Fe2 126.2(3) . .
C35 N7 Fe2 114.2(3) . .
C40 N8 C36 116.1(4) . .
C40 N8 Fe2 130.9(3) . .
C36 N8 Fe2 112.7(3) . .
N2 C2 C3 122.6(4) . .
N2 C2 C1 120.1(4) . .
C3 C2 C1 117.3(4) . .
C2 C3 C4 128.4(5) . .
N3 C4 C3 122.8(5) . .
N3 C4 C5 119.8(5) . .
C3 C4 C5 117.4(5) . .
N2 C6 C7 113.1(4) . .
N1 C7 C8 121.3(5) . .
N1 C7 C6 115.5(4) . .
C8 C7 C6 123.0(5) . .
C9 C8 C7 121.7(5) . .
C8 C9 C10 118.1(5) . .
C9 C10 C11 119.1(5) . .
N1 C11 C10 123.6(5) . .
N3 C12 C13 113.5(5) . .
N4 C13 C14 121.6(5) . .
N4 C13 C12 115.4(4) . .
C14 C13 C12 123.0(5) . .
C15 C14 C13 120.0(6) . .
C14 C15 C16 119.0(5) . .
C17 C16 C15 118.6(6) . .
C16 C17 N4 124.0(6) . .
N6 C25 C26 121.8(5) . .
N6 C25 C24 120.2(5) . .
C26 C25 C24 117.9(5) . .
C27 C26 C25 130.1(5) . .
N7 C27 C26 121.7(5) . .
N7 C27 C28 119.8(5) . .
C26 C27 C28 118.5(5) . .
N6 C29 C30 113.1(5) . .
N5 C30 C31 121.7(5) . .
N5 C30 C29 116.1(5) . .
C31 C30 C29 122.2(5) . .
C32 C31 C30 119.8(6) . .
C31 C32 C33 118.7(5) . .
C32 C33 C34 119.6(6) . .
N5 C34 C33 123.1(5) . .
N7 C35 C36 112.9(5) . .
N8 C36 C37 121.7(5) . .
N8 C36 C35 115.8(5) . .
C37 C36 C35 122.3(5) . .
C38 C37 C36 120.4(5) . .
C39 C38 C37 117.3(5) . .
C38 C39 C40 120.6(5) . .
N8 C40 C39 123.4(5) . .

loop_
_geom_bond_atom_site_label_1
_geom_bond_atom_site_label_2
_geom_bond_distance
_geom_bond_site_symmetry_2
Fe1 N3 1.939(4) .
Fe1 N2 1.945(4) .
Fe1 N4 1.994(4) .
Fe1 N1 2.012(4) .
Fe1 P2 2.2713(15) .
Fe1 P1 2.2797(16) .
Fe2 N6 1.938(4) .
Fe2 N7 1.942(4) .
Fe2 N5 2.001(4) .
Fe2 N8 2.000(4) .
Fe2 P4 2.2703(15) .
Fe2 P3 2.2806(15) .
P1 C19 1.777(7) .
P1 C18 1.797(6) .
P1 C20 1.801(7) .
P2 C22 1.811(5) .
P2 C23 1.822(5) .
P2 C21 1.824(5) .
P3 C41 1.775(7) .
P3 C43 1.792(6) .
P3 C42 1.811(7) .
P4 C46 1.806(5) .
P4 C44 1.810(5) .
P4 C45 1.803(5) .
P5 F1 1.552(4) .
P5 F2 1.566(4) .
P5 F3 1.570(4) .
P5 F4 1.581(4) .
P5 F5 1.586(4) .
P5 F6 1.589(3) .
P6 F8 1.391(10) .
P6 F7 1.451(10) .
P6 F9 1.450(5) 2_675
P6 F9 1.450(5) .
P6 F10 1.575(3) 2_675
P6 F10 1.575(3) .
P7 F12 1.480(7) .
P7 F11 1.486(6) .
P7 F11 1.486(6) 2_575
P7 F13 1.506(9) .
P7 F14 1.521(5) .
P7 F14 1.521(5) 2_575
N1 C11 1.353(6) .
N1 C7 1.361(6) .
N2 C2 1.341(6) .
N2 C6 1.388(6) .
N3 C4 1.331(6) .
N3 C12 1.400(6) .
N4 C13 1.361(6) .
N4 C17 1.360(6) .
N5 C30 1.357(6) .
N5 C34 1.362(6) .
N6 C25 1.335(6) .
N6 C29 1.408(7) .
N7 C27 1.339(6) .
N7 C35 1.404(6) .
N8 C40 1.347(6) .
N8 C36 1.365(6) .
C1 C2 1.512(6) .
C2 C3 1.397(7) .
C3 C4 1.389(7) .
C4 C5 1.510(7) .
C6 C7 1.443(7) .
C7 C8 1.376(7) .
C8 C9 1.344(8) .
C9 C10 1.375(8) .
C10 C11 1.373(7) .
C12 C13 1.458(7) .
C13 C14 1.392(7) .
C14 C15 1.360(8) .
C15 C16 1.377(8) .
C16 C17 1.365(7) .
C24 C25 1.494(7) .
C25 C26 1.386(7) .
C26 C27 1.384(7) .
C27 C28 1.501(7) .
C29 C30 1.447(7) .
C30 C31 1.399(7) .
C31 C32 1.370(8) .
C32 C33 1.373(8) .
C33 C34 1.371(7) .
C35 C36 1.447(7) .
C36 C37 1.391(7) .
C37 C38 1.374(7) .
C38 C39 1.365(7) .
C39 C40 1.368(7) .
